data_7105152
loop_
_publ_author_name
'Clark, Lawrence'
'Cushion, Michael G'
'Dyer, Hellen E'
'Schwarz, Andrew D'
'Duchateau, Robbert'
'Mountford, Philip'

_publ_section_title
;
 Dicationic and zwitterionic catalysts for the amine-initiated,
 immortal ring-opening polymerisation of rac-lactide: facile synthesis
 of amine-terminated, highly heterotactic PLA.
;
_journal_issue 2
_journal_name_full 'Chemical communications (Cambridge, England)'
_journal_page_first 273
_journal_page_last 275
_journal_paper_doi 10.1039/b919162c
_journal_volume 46
_journal_year 2009
_chemical_formula_moiety 'C68 H109 N4 O4 Y1 , 0.25(C5 H12)'
_chemical_formula_sum 'C69.25 H112 N4 O4 Y'
_chemical_formula_weight 1153.58
_chemical_name_common 'Y(O2NN')(HO2NN') . 0.25 (C5H12)'
_chemical_name_systematic
;
Y(O2NN')(HO2NN') . 0.25 (C5H12)
;
_space_group_IT_number 2
_symmetry_cell_setting triclinic
_symmetry_space_group_name_Hall '-P 1'
_symmetry_space_group_name_H-M 'P -1'
_atom_sites_solution_hydrogens mixed
_atom_sites_solution_primary direct
_atom_sites_solution_secondary difmap
_cell_angle_alpha 70.8143(6)
_cell_angle_beta 78.2002(6)
_cell_angle_gamma 87.5521(6)
_cell_formula_units_Z 2
_cell_length_a 13.4513(2)
_cell_length_b 16.7098(2)
_cell_length_c 18.4363(2)
_cell_measurement_reflns_used 15720
_cell_measurement_temperature 150
_cell_measurement_theta_max 27
_cell_measurement_theta_min 5
_cell_volume 3829.69(9)
_computing_cell_refinement 'DENZO/SCALEPACK (Otwinowski & Minor, 1997)'
_computing_data_collection 'COLLECT (Nonius, 1997-2001).'
_computing_data_reduction 'DENZO/SCALEPACK (Otwinowski & Minor, 1997)'
_computing_molecular_graphics 'CAMERON (Watkin et al., 1996)'
_computing_publication_material 'CRYSTALS (Betteridge et al., 2003)'
_computing_structure_refinement 'CRYSTALS (Betteridge et al., 2003)'
_computing_structure_solution 'SIR92 (Altomare et al., 1994)'
_diffrn_ambient_temperature 150
_diffrn_measured_fraction_theta_full 0.991
_diffrn_measured_fraction_theta_max 0.990
_diffrn_measurement_device_type 'Nonius KappaCCD'
_diffrn_measurement_method \w
_diffrn_radiation_monochromator graphite
_diffrn_radiation_type 'Mo K\a'
_diffrn_radiation_wavelength 0.71073
_diffrn_reflns_av_R_equivalents 0.049
_diffrn_reflns_limit_h_max 17
_diffrn_reflns_limit_h_min -17
_diffrn_reflns_limit_k_max 20
_diffrn_reflns_limit_k_min -21
_diffrn_reflns_limit_l_max 22
_diffrn_reflns_limit_l_min -23
_diffrn_reflns_number 29862
_diffrn_reflns_theta_full 26.919
_diffrn_reflns_theta_max 27.469
_diffrn_reflns_theta_min 5.106
_diffrn_standards_number 0
_exptl_absorpt_coefficient_mu 0.803
_exptl_absorpt_correction_T_max 0.82
_exptl_absorpt_correction_T_min 0.76
_exptl_absorpt_correction_type multi-scan
_exptl_absorpt_process_details 'DENZO/SCALEPACK (Otwinowski & Minor, 1997)'
_exptl_crystal_colour white
_exptl_crystal_density_diffrn 1.000
_exptl_crystal_description plate
_exptl_crystal_F_000 1253
_exptl_crystal_size_max 0.40
_exptl_crystal_size_mid 0.35
_exptl_crystal_size_min 0.25
_refine_diff_density_max 1.58
_refine_diff_density_min -1.04
_refine_ls_extinction_method None
_refine_ls_goodness_of_fit_ref 1.0871
_refine_ls_hydrogen_treatment mixed
_refine_ls_matrix_type full
_refine_ls_number_parameters 714
_refine_ls_number_reflns 10416
_refine_ls_number_restraints 43
_refine_ls_R_factor_all 0.1117
_refine_ls_R_factor_gt 0.0646
_refine_ls_shift/su_max 0.005
_refine_ls_structure_factor_coef F
_refine_ls_weighting_details
;
Method, part 1, Chebychev polynomial, (Watkin, 1994, Prince, 1982)
[weight] = 1.0/[A~0~*T~0~(x)+A~1~*T~1~(x) ... +A~n-1~]*T~n-1~(x)]
where A~i~ are the Chebychev coefficients listed below and x= Fcalc/Fmax
Method = Robust Weighting (Prince, 1982)
W = [weight] * [1-(deltaF/6*sigmaF)^2^]^2^
A~i~ are:
0.416 -0.680 0.359E-01 -0.381
;
_refine_ls_weighting_scheme calc
_refine_ls_wR_factor_all 0.0811
_refine_ls_wR_factor_gt 0.0573
_refine_ls_wR_factor_ref 0.0573
_reflns_limit_h_max 17
_reflns_limit_h_min -17
_reflns_limit_k_max 21
_reflns_limit_k_min -20
_reflns_limit_l_max 23
_reflns_limit_l_min 0
_reflns_number_gt 10416
_reflns_number_total 17382
_reflns_threshold_expression I>3.0\s(I)
_oxford_diffrn_Wilson_B_factor 1.85
_oxford_diffrn_Wilson_scale 38.14
_cod_data_source_file b919162c.txt
_cod_data_source_block Compound_3
_cod_depositor_comments
;
The following automatic conversions were performed:
'_symmetry_cell_setting' value 'Triclinic' changed to 'triclinic'
according to '/home/saulius/struct/CIF-dictionaries/cif_core.dic'
dictionary named 'cif_core.dic' version 2.4.1 from 2010-06-29.

Automatic conversion script
Id: cif_fix_enum 1527 2010-12-29 10:47:43Z saulius 
;
_cod_original_sg_symbol_H-M 'P -1 '
_cod_original_formula_sum 'C69.25 H112 N4 O4 Y1'
_cod_database_code 7105152

loop_
_symmetry_equiv_pos_as_xyz
x,y,z
-x,-y,-z

loop_
_atom_site_label
_atom_site_type_symbol
_atom_site_fract_x
_atom_site_fract_y
_atom_site_fract_z
_atom_site_U_iso_or_equiv
_atom_site_occupancy
_atom_site_adp_type
_atom_site_refinement_flags_posn
_atom_site_refinement_flags_adp
_atom_site_refinement_flags_occupancy
_atom_site_disorder_assembly
_atom_site_disorder_group
_atom_site_attached_hydrogens
Y1 Y 0.68814(3) 0.64725(2) 0.217973(19) 0.0183 1.0000 Uani . . . . . .
O1 O 0.64318(18) 0.52382(14) 0.21851(14) 0.0252 1.0000 Uani . . . . . .
O2 O 0.67385(18) 0.76410(14) 0.25570(13) 0.0239 1.0000 Uani . . . . . .
O3 O 0.85160(18) 0.66031(15) 0.17997(15) 0.0272 1.0000 Uani . . . . . .
O4 O 0.66926(18) 0.71066(14) 0.09785(13) 0.0240 1.0000 Uani . . . . . .
N1 N 0.6823(2) 0.56908(18) 0.36937(16) 0.0265 1.0000 Uani . . . . . .
N2 N 0.5084(2) 0.63178(16) 0.29353(16) 0.0212 1.0000 Uani . . . . . .
N3 N 0.9185(3) 0.7841(3) -0.0754(2) 0.0868 1.0000 Uani D U . . . .
N4 N 0.8281(2) 0.83964(19) 0.05778(18) 0.0251 1.0000 Uani D U . . . .
C1 C 0.5877(3) 0.5953(2) 0.4110(2) 0.0285 1.0000 Uani . . . . . .
C2 C 0.4951(3) 0.5855(2) 0.3787(2) 0.0273 1.0000 Uani . . . . . .
C3 C 0.7689(3) 0.5982(3) 0.3933(2) 0.0361 1.0000 Uani . . . . . .
C4 C 0.6835(3) 0.4760(2) 0.3920(2) 0.0333 1.0000 Uani . . . . . .
C5 C 0.5644(3) 0.4683(2) 0.24467(19) 0.0244 1.0000 Uani . . . . . .
C6 C 0.5742(3) 0.3817(2) 0.24883(19) 0.0246 1.0000 Uani . . . . . .
C7 C 0.4882(3) 0.3287(2) 0.2824(2) 0.0259 1.0000 Uani . . . . . .
C8 C 0.3930(3) 0.3542(2) 0.3115(2) 0.0266 1.0000 Uani . . . . . .
C9 C 0.3846(3) 0.4399(2) 0.3025(2) 0.0270 1.0000 Uani . . . . . .
C10 C 0.4673(3) 0.4963(2) 0.2692(2) 0.0245 1.0000 Uani . . . . . .
C11 C 0.4495(3) 0.5891(2) 0.2555(2) 0.0258 1.0000 Uani . . . . . .
C12 C 0.6746(3) 0.3482(2) 0.2150(2) 0.0265 1.0000 Uani . . . . . .
C13 C 0.7565(3) 0.3526(2) 0.2609(2) 0.0332 1.0000 Uani . . . . . .
C14 C 0.7108(3) 0.4012(2) 0.1277(2) 0.0299 1.0000 Uani . . . . . .
C15 C 0.6649(3) 0.2555(2) 0.2182(2) 0.0339 1.0000 Uani . . . . . .
C16 C 0.3001(3) 0.2935(2) 0.3523(2) 0.0324 1.0000 Uani . . . . . .
C17 C 0.2099(3) 0.3268(3) 0.3140(3) 0.0510 1.0000 Uani . . . . . .
C18 C 0.3213(3) 0.2048(3) 0.3459(3) 0.0479 1.0000 Uani . . . . . .
C19 C 0.2736(4) 0.2860(3) 0.4386(3) 0.0563 1.0000 Uani . . . . . .
C20 C 0.6081(3) 0.7961(2) 0.30384(19) 0.0221 1.0000 Uani . . . . . .
C21 C 0.6368(3) 0.8530(2) 0.3401(2) 0.0253 1.0000 Uani . . . . . .
C22 C 0.5610(3) 0.8742(2) 0.3946(2) 0.0280 1.0000 Uani . . . . . .
C23 C 0.4595(3) 0.8462(2) 0.4146(2) 0.0288 1.0000 Uani . . . . . .
C24 C 0.4328(3) 0.7959(2) 0.3745(2) 0.0259 1.0000 Uani . . . . . .
C25 C 0.5048(3) 0.7717(2) 0.32016(19) 0.0233 1.0000 Uani . . . . . .
C26 C 0.4702(3) 0.7203(2) 0.2765(2) 0.0251 1.0000 Uani . . . . . .
C27 C 0.7427(3) 0.8951(2) 0.3178(2) 0.0306 1.0000 Uani . . . . . .
C28 C 0.7563(3) 0.9486(3) 0.3694(3) 0.0423 1.0000 Uani . . . . . .
C29 C 0.7563(3) 0.9566(2) 0.2334(2) 0.0329 1.0000 Uani . . . . . .
C30 C 0.8275(3) 0.8300(3) 0.3257(2) 0.0357 1.0000 Uani . . . . . .
C31 C 0.3831(3) 0.8732(3) 0.4755(2) 0.0355 1.0000 Uani . . . . . .
C32 C 0.2794(4) 0.8298(4) 0.4933(3) 0.0622 1.0000 Uani . . . . . .
C33 C 0.4228(4) 0.8500(3) 0.5520(3) 0.0518 1.0000 Uani . . . . . .
C34 C 0.3703(4) 0.9695(3) 0.4456(3) 0.0499 1.0000 Uani . . . . . .
C35 C 0.9640(4) 0.8512(4) -0.0603(3) 0.0849 1.0000 Uani D U . . . .
C36 C 0.8891(5) 0.8927(4) -0.0226(4) 0.0813 1.0000 Uani D U . . . .
C37 C 0.8737(5) 0.8176(4) -0.1447(3) 0.0874 1.0000 Uani D U . . . .
C38 C 0.9942(5) 0.7214(4) -0.0861(4) 0.0887 1.0000 Uani D U . . . .
C39 C 0.9476(3) 0.6878(2) 0.1505(2) 0.0235 1.0000 Uani . . . . . .
C40 C 1.0304(3) 0.6331(2) 0.1422(2) 0.0265 1.0000 Uani . . . . . .
C41 C 1.1270(3) 0.6692(2) 0.1119(2) 0.0273 1.0000 Uani . . . . . .
C42 C 1.1502(3) 0.7564(2) 0.0877(2) 0.0264 1.0000 Uani . . . . . .
C43 C 1.0684(3) 0.8088(2) 0.0951(2) 0.0252 1.0000 Uani . . . . . .
C44 C 0.9693(3) 0.7760(2) 0.1237(2) 0.0232 1.0000 Uani . . . . . .
C45 C 0.8822(3) 0.8342(2) 0.1241(2) 0.0244 1.0000 Uani . . . . . .
C46 C 1.0131(3) 0.5373(2) 0.1640(2) 0.0336 1.0000 Uani . . . . . .
C47 C 0.9425(3) 0.5204(3) 0.1145(3) 0.0406 1.0000 Uani . . . . . .
C48 C 0.9664(3) 0.4990(2) 0.2514(2) 0.0390 1.0000 Uani . . . . . .
C49 C 1.1123(3) 0.4919(3) 0.1468(4) 0.0531 1.0000 Uani . . . . . .
C50 C 1.2595(3) 0.7885(2) 0.0535(2) 0.0291 1.0000 Uani . . . . . .
C51 C 1.3268(3) 0.7510(3) 0.1137(3) 0.0489 1.0000 Uani . . . . . .
C52 C 1.3001(3) 0.7624(3) -0.0193(3) 0.0438 1.0000 Uani . . . . . .
C53 C 1.2688(3) 0.8848(3) 0.0282(3) 0.0529 1.0000 Uani . . . . . .
C54 C 0.6459(3) 0.7660(2) 0.03240(19) 0.0216 1.0000 Uani . . . . . .
C55 C 0.6120(2) 0.7427(2) -0.02629(19) 0.0215 1.0000 Uani . . . . . .
C56 C 0.5852(2) 0.8079(2) -0.0888(2) 0.0228 1.0000 Uani . . . . . .
C57 C 0.5939(3) 0.8938(2) -0.0995(2) 0.0234 1.0000 Uani . . . . . .
C58 C 0.6364(3) 0.9149(2) -0.0453(2) 0.0242 1.0000 Uani . . . . . .
C59 C 0.6627(2) 0.8530(2) 0.01890(19) 0.0212 1.0000 Uani . . . . . .
C60 C 0.7213(3) 0.8750(2) 0.0706(2) 0.0223 1.0000 Uani . . . . . .
C61 C 0.6105(3) 0.6498(2) -0.02369(19) 0.0246 1.0000 Uani . . . . . .
C62 C 0.7175(3) 0.6149(2) -0.0221(2) 0.0333 1.0000 Uani . . . . . .
C63 C 0.5361(3) 0.5951(2) 0.0484(2) 0.0320 1.0000 Uani . . . . . .
C64 C 0.5792(4) 0.6417(2) -0.0968(2) 0.0374 1.0000 Uani . . . . . .
C65 C 0.5683(3) 0.9641(2) -0.1703(2) 0.0276 1.0000 Uani . . . . . .
C66 C 0.5100(3) 0.9306(3) -0.2180(2) 0.0389 1.0000 Uani . . . . . .
C67 C 0.5022(4) 1.0303(3) -0.1429(3) 0.0437 1.0000 Uani . . . . . .
C68 C 0.6668(3) 1.0082(3) -0.2244(3) 0.0472 1.0000 Uani . . . . . .
H1 H 0.819(3) 0.789(3) 0.059(2) 0.025(3) 1.0000 Uiso . U . . . .
H11 H 0.5955 0.6561 0.4064 0.0349 1.0000 Uiso R . . . . .
H12 H 0.5766 0.5594 0.4675 0.0349 1.0000 Uiso R . . . . .
H21 H 0.4346 0.6081 0.4067 0.0306 1.0000 Uiso R . . . . .
H22 H 0.4830 0.5239 0.3880 0.0306 1.0000 Uiso R . . . . .
H31 H 0.8339 0.5815 0.3653 0.0471 1.0000 Uiso R . . . . .
H32 H 0.7683 0.6613 0.3799 0.0471 1.0000 Uiso R . . . . .
H33 H 0.7629 0.5712 0.4512 0.0471 1.0000 Uiso R . . . . .
H41 H 0.7474 0.4585 0.3632 0.0424 1.0000 Uiso R . . . . .
H42 H 0.6802 0.4509 0.4498 0.0424 1.0000 Uiso R . . . . .
H43 H 0.6234 0.4554 0.3783 0.0424 1.0000 Uiso R . . . . .
H71 H 0.4955 0.2678 0.2860 0.0307 1.0000 Uiso R . . . . .
H91 H 0.3170 0.4617 0.3208 0.0326 1.0000 Uiso R . . . . .
H111 H 0.4665 0.6192 0.1977 0.0333 1.0000 Uiso R . . . . .
H112 H 0.3757 0.5954 0.2757 0.0333 1.0000 Uiso R . . . . .
H131 H 0.8216 0.3307 0.2384 0.0410 1.0000 Uiso R . . . . .
H132 H 0.7671 0.4128 0.2572 0.0410 1.0000 Uiso R . . . . .
H133 H 0.7337 0.3174 0.3171 0.0410 1.0000 Uiso R . . . . .
H141 H 0.7764 0.3790 0.1061 0.0369 1.0000 Uiso R . . . . .
H142 H 0.7209 0.4618 0.1230 0.0369 1.0000 Uiso R . . . . .
H143 H 0.6584 0.3971 0.0976 0.0369 1.0000 Uiso R . . . . .
H151 H 0.7321 0.2365 0.1957 0.0417 1.0000 Uiso R . . . . .
H152 H 0.6424 0.2187 0.2740 0.0417 1.0000 Uiso R . . . . .
H153 H 0.6136 0.2510 0.1873 0.0417 1.0000 Uiso R . . . . .
H171 H 0.1503 0.2868 0.3409 0.0633 1.0000 Uiso R . . . . .
H172 H 0.1923 0.3839 0.3186 0.0633 1.0000 Uiso R . . . . .
H173 H 0.2276 0.3315 0.2573 0.0633 1.0000 Uiso R . . . . .
H181 H 0.2595 0.1674 0.3731 0.0607 1.0000 Uiso R . . . . .
H182 H 0.3798 0.1803 0.3710 0.0607 1.0000 Uiso R . . . . .
H183 H 0.3378 0.2089 0.2894 0.0607 1.0000 Uiso R . . . . .
H191 H 0.2136 0.2465 0.4657 0.0690 1.0000 Uiso R . . . . .
H192 H 0.2572 0.3432 0.4434 0.0690 1.0000 Uiso R . . . . .
H193 H 0.3331 0.2635 0.4632 0.0690 1.0000 Uiso R . . . . .
H221 H 0.5814 0.9121 0.4215 0.0329 1.0000 Uiso R . . . . .
H241 H 0.3606 0.7759 0.3854 0.0328 1.0000 Uiso R . . . . .
H261 H 0.4927 0.7508 0.2190 0.0335 1.0000 Uiso R . . . . .
H262 H 0.3943 0.7165 0.2904 0.0335 1.0000 Uiso R . . . . .
H281 H 0.8265 0.9746 0.3522 0.0588 1.0000 Uiso R . . . . .
H282 H 0.7054 0.9945 0.3640 0.0588 1.0000 Uiso R . . . . .
H283 H 0.7462 0.9114 0.4254 0.0588 1.0000 Uiso R . . . . .
H291 H 0.8251 0.9849 0.2175 0.0407 1.0000 Uiso R . . . . .
H292 H 0.7030 1.0005 0.2304 0.0407 1.0000 Uiso R . . . . .
H293 H 0.7499 0.9246 0.1972 0.0407 1.0000 Uiso R . . . . .
H301 H 0.8949 0.8605 0.3104 0.0464 1.0000 Uiso R . . . . .
H302 H 0.8177 0.7917 0.3814 0.0464 1.0000 Uiso R . . . . .
H303 H 0.8253 0.7956 0.2908 0.0464 1.0000 Uiso R . . . . .
H321 H 0.2314 0.8489 0.5331 0.0806 1.0000 Uiso R . . . . .
H322 H 0.2522 0.8446 0.4440 0.0806 1.0000 Uiso R . . . . .
H323 H 0.2868 0.7670 0.5143 0.0806 1.0000 Uiso R . . . . .
H331 H 0.3731 0.8673 0.5921 0.0678 1.0000 Uiso R . . . . .
H332 H 0.4893 0.8805 0.5413 0.0678 1.0000 Uiso R . . . . .
H333 H 0.4325 0.7875 0.5722 0.0678 1.0000 Uiso R . . . . .
H341 H 0.3200 0.9869 0.4853 0.0638 1.0000 Uiso R . . . . .
H342 H 0.4373 0.9986 0.4365 0.0638 1.0000 Uiso R . . . . .
H343 H 0.3455 0.9856 0.3952 0.0638 1.0000 Uiso R . . . . .
H351 H 1.0024 0.8915 -0.1105 0.1368 1.0000 Uiso R . . . . .
H352 H 1.0116 0.8267 -0.0240 0.1368 1.0000 Uiso R . . . . .
H361 H 0.9301 0.9216 0.0015 0.1356 1.0000 Uiso R . . . . .
H362 H 0.8703 0.9350 -0.0701 0.1356 1.0000 Uiso R . . . . .
H371 H 0.8418 0.7723 -0.1574 0.1378 1.0000 Uiso R . . . . .
H372 H 0.9327 0.8445 -0.1877 0.1378 1.0000 Uiso R . . . . .
H373 H 0.8226 0.8615 -0.1392 0.1378 1.0000 Uiso R . . . . .
H381 H 0.9649 0.6739 -0.0975 0.1380 1.0000 Uiso R . . . . .
H382 H 1.0489 0.7518 -0.1315 0.1380 1.0000 Uiso R . . . . .
H383 H 1.0235 0.6981 -0.0379 0.1380 1.0000 Uiso R . . . . .
H411 H 1.1845 0.6303 0.1065 0.0324 1.0000 Uiso R . . . . .
H431 H 1.0807 0.8713 0.0793 0.0333 1.0000 Uiso R . . . . .
H451 H 0.9082 0.8921 0.1167 0.0328 1.0000 Uiso R . . . . .
H452 H 0.8335 0.8127 0.1756 0.0328 1.0000 Uiso R . . . . .
H471 H 0.9310 0.4579 0.1285 0.0542 1.0000 Uiso R . . . . .
H472 H 0.9750 0.5445 0.0577 0.0542 1.0000 Uiso R . . . . .
H473 H 0.8760 0.5479 0.1246 0.0542 1.0000 Uiso R . . . . .
H481 H 0.9555 0.4365 0.2654 0.0450 1.0000 Uiso R . . . . .
H482 H 1.0134 0.5100 0.2829 0.0450 1.0000 Uiso R . . . . .
H483 H 0.8998 0.5258 0.2631 0.0450 1.0000 Uiso R . . . . .
H491 H 1.0976 0.4298 0.1620 0.0625 1.0000 Uiso R . . . . .
H492 H 1.1608 0.5017 0.1777 0.0625 1.0000 Uiso R . . . . .
H493 H 1.1431 0.5147 0.0896 0.0625 1.0000 Uiso R . . . . .
H511 H 1.3984 0.7726 0.0906 0.0648 1.0000 Uiso R . . . . .
H512 H 1.3008 0.7681 0.1611 0.0648 1.0000 Uiso R . . . . .
H513 H 1.3246 0.6878 0.1289 0.0648 1.0000 Uiso R . . . . .
H521 H 1.3721 0.7832 -0.0420 0.0578 1.0000 Uiso R . . . . .
H522 H 1.2572 0.7877 -0.0592 0.0578 1.0000 Uiso R . . . . .
H523 H 1.2969 0.6992 -0.0043 0.0578 1.0000 Uiso R . . . . .
H531 H 1.3416 0.9033 0.0063 0.0642 1.0000 Uiso R . . . . .
H532 H 1.2431 0.9037 0.0746 0.0642 1.0000 Uiso R . . . . .
H533 H 1.2276 0.9105 -0.0127 0.0642 1.0000 Uiso R . . . . .
H561 H 0.5585 0.7917 -0.1290 0.0278 1.0000 Uiso R . . . . .
H581 H 0.6485 0.9760 -0.0528 0.0283 1.0000 Uiso R . . . . .
H601 H 0.7267 0.9380 0.0563 0.0294 1.0000 Uiso R . . . . .
H602 H 0.6864 0.8500 0.1267 0.0294 1.0000 Uiso R . . . . .
H621 H 0.7172 0.5546 -0.0206 0.0432 1.0000 Uiso R . . . . .
H622 H 0.7655 0.6495 -0.0703 0.0432 1.0000 Uiso R . . . . .
H623 H 0.7398 0.6182 0.0254 0.0432 1.0000 Uiso R . . . . .
H631 H 0.5368 0.5351 0.0485 0.0373 1.0000 Uiso R . . . . .
H632 H 0.5566 0.5970 0.0970 0.0373 1.0000 Uiso R . . . . .
H633 H 0.4661 0.6174 0.0469 0.0373 1.0000 Uiso R . . . . .
H641 H 0.5793 0.5807 -0.0933 0.0480 1.0000 Uiso R . . . . .
H642 H 0.6285 0.6749 -0.1449 0.0480 1.0000 Uiso R . . . . .
H643 H 0.5095 0.6642 -0.0998 0.0480 1.0000 Uiso R . . . . .
H661 H 0.4953 0.9787 -0.2635 0.0493 1.0000 Uiso R . . . . .
H662 H 0.5523 0.8885 -0.2376 0.0493 1.0000 Uiso R . . . . .
H663 H 0.4447 0.9026 -0.1840 0.0493 1.0000 Uiso R . . . . .
H671 H 0.4859 1.0760 -0.1894 0.0568 1.0000 Uiso R . . . . .
H672 H 0.5401 1.0555 -0.1139 0.0568 1.0000 Uiso R . . . . .
H673 H 0.4378 1.0022 -0.1074 0.0568 1.0000 Uiso R . . . . .
H681 H 0.6510 1.0542 -0.2709 0.0502 1.0000 Uiso R . . . . .
H682 H 0.7041 1.0331 -0.1948 0.0502 1.0000 Uiso R . . . . .
H683 H 0.7101 0.9654 -0.2423 0.0502 1.0000 Uiso R . . . . .
C101 C 0.0535(17) 0.6275(15) 0.5375(9) 0.066(3) 0.2500 Uiso D . . . . .
C102 C 0.0279(13) 0.6672(14) 0.4558(8) 0.066(3) 0.2500 Uiso D . . . . .
C103 C 0.1181(13) 0.6555(12) 0.3940(8) 0.066(3) 0.2500 Uiso D . . . . .
C104 C 0.0989(16) 0.7085(10) 0.3126(8) 0.066(3) 0.2500 Uiso D . . . . .
C105 C 0.1347(18) 0.8008(10) 0.2931(13) 0.066(3) 0.2500 Uiso D . . . . .
H1051 H 0.1225 0.8350 0.2400 0.0979 0.2500 Uiso R . . . . .
H1052 H 0.0951 0.8243 0.3333 0.0979 0.2500 Uiso R . . . . .
H1053 H 0.2087 0.8031 0.2935 0.0979 0.2500 Uiso R . . . . .
H1041 H 0.0249 0.7060 0.3123 0.0979 0.2500 Uiso R . . . . .
H1042 H 0.1385 0.6849 0.2725 0.0979 0.2500 Uiso R . . . . .
H1031 H 0.1828 0.6755 0.4019 0.0979 0.2500 Uiso R . . . . .
H1032 H 0.1229 0.5942 0.3987 0.0979 0.2500 Uiso R . . . . .
H1021 H 0.0168 0.7292 0.4459 0.0979 0.2500 Uiso R . . . . .
H1022 H -0.0350 0.6396 0.4528 0.0979 0.2500 Uiso R . . . . .
H1011 H -0.0043 0.6352 0.5782 0.0979 0.2500 Uiso R . . . . .
H1012 H 0.1164 0.6552 0.5403 0.0979 0.2500 Uiso R . . . . .
H1013 H 0.0647 0.5656 0.5472 0.0979 0.2500 Uiso R . . . . .

loop_
_atom_site_aniso_label
_atom_site_aniso_U_11
_atom_site_aniso_U_22
_atom_site_aniso_U_33
_atom_site_aniso_U_23
_atom_site_aniso_U_13
_atom_site_aniso_U_12
Y1 0.02082(16) 0.01633(14) 0.01764(15) -0.00602(11) -0.00292(11) 0.00186(11)
O1 0.0304(13) 0.0198(11) 0.0238(12) -0.0057(9) -0.0044(10) -0.0005(9)
O2 0.0274(13) 0.0219(12) 0.0235(12) -0.0107(9) -0.0022(10) 0.0027(9)
O3 0.0233(13) 0.0255(12) 0.0329(13) -0.0113(10) -0.0033(10) 0.0019(10)
O4 0.0322(13) 0.0192(11) 0.0214(11) -0.0071(9) -0.0068(10) 0.0026(9)
N1 0.0330(16) 0.0268(15) 0.0194(14) -0.0065(12) -0.0071(12) 0.0033(12)
N2 0.0273(15) 0.0163(13) 0.0211(13) -0.0083(10) -0.0046(11) 0.0048(11)
N3 0.073(2) 0.109(3) 0.0719(19) -0.0234(18) -0.0122(15) 0.0058(17)
N4 0.0225(15) 0.0251(15) 0.0309(16) -0.0127(12) -0.0080(12) 0.0075(12)
C1 0.037(2) 0.0275(18) 0.0198(16) -0.0082(14) -0.0036(14) 0.0042(15)
C2 0.0305(19) 0.0249(17) 0.0223(17) -0.0045(13) -0.0015(14) 0.0009(14)
C3 0.040(2) 0.041(2) 0.031(2) -0.0128(17) -0.0134(17) 0.0044(17)
C4 0.047(2) 0.0265(18) 0.0248(18) -0.0052(14) -0.0089(16) 0.0067(16)
C5 0.0304(18) 0.0210(16) 0.0211(16) -0.0054(13) -0.0052(14) -0.0013(13)
C6 0.0323(19) 0.0196(16) 0.0220(16) -0.0061(13) -0.0075(14) 0.0029(13)
C7 0.035(2) 0.0182(16) 0.0239(17) -0.0056(13) -0.0065(14) -0.0001(14)
C8 0.0324(19) 0.0211(16) 0.0250(17) -0.0052(13) -0.0060(14) -0.0029(14)
C9 0.0263(18) 0.0251(17) 0.0294(18) -0.0089(14) -0.0053(14) 0.0011(14)
C10 0.0307(19) 0.0207(16) 0.0227(16) -0.0079(13) -0.0059(14) 0.0016(13)
C11 0.0267(18) 0.0239(17) 0.0282(18) -0.0106(14) -0.0058(14) 0.0027(14)
C12 0.0312(19) 0.0225(17) 0.0239(17) -0.0074(13) -0.0019(14) -0.0001(14)
C13 0.037(2) 0.0283(19) 0.035(2) -0.0118(16) -0.0087(17) 0.0062(16)
C14 0.037(2) 0.0261(18) 0.0252(18) -0.0098(14) -0.0020(15) 0.0024(15)
C15 0.044(2) 0.0201(17) 0.036(2) -0.0096(15) -0.0048(17) 0.0015(15)
C16 0.034(2) 0.0208(17) 0.039(2) -0.0064(15) -0.0043(16) -0.0046(15)
C17 0.035(2) 0.040(2) 0.073(3) -0.010(2) -0.012(2) -0.0080(19)
C18 0.038(2) 0.030(2) 0.070(3) -0.014(2) -0.001(2) -0.0076(18)
C19 0.063(3) 0.058(3) 0.040(2) -0.013(2) 0.007(2) -0.021(2)
C20 0.0299(18) 0.0171(15) 0.0203(15) -0.0080(12) -0.0053(13) 0.0069(13)
C21 0.0312(19) 0.0210(16) 0.0245(17) -0.0085(13) -0.0059(14) 0.0032(14)
C22 0.036(2) 0.0262(18) 0.0249(17) -0.0131(14) -0.0068(15) 0.0052(15)
C23 0.036(2) 0.0262(17) 0.0223(17) -0.0091(14) -0.0018(15) 0.0053(15)
C24 0.0301(18) 0.0216(16) 0.0250(17) -0.0077(13) -0.0037(14) 0.0039(14)
C25 0.0291(18) 0.0187(15) 0.0211(16) -0.0061(13) -0.0044(13) 0.0044(13)
C26 0.0278(18) 0.0238(17) 0.0245(17) -0.0104(13) -0.0034(14) 0.0041(14)
C27 0.032(2) 0.0329(19) 0.0320(19) -0.0167(16) -0.0067(15) 0.0016(15)
C28 0.042(2) 0.048(2) 0.049(2) -0.032(2) -0.0063(19) -0.0069(19)
C29 0.031(2) 0.0281(18) 0.039(2) -0.0142(16) -0.0009(16) 0.0005(15)
C30 0.035(2) 0.038(2) 0.039(2) -0.0181(17) -0.0108(17) 0.0034(17)
C31 0.044(2) 0.037(2) 0.0288(19) -0.0188(16) -0.0033(17) 0.0096(17)
C32 0.048(3) 0.081(4) 0.066(3) -0.050(3) 0.014(2) 0.000(3)
C33 0.063(3) 0.062(3) 0.027(2) -0.016(2) -0.003(2) 0.016(2)
C34 0.067(3) 0.046(3) 0.037(2) -0.0202(19) -0.003(2) 0.021(2)
C35 0.071(2) 0.109(3) 0.0685(19) -0.0234(18) -0.0115(16) 0.0073(17)
C36 0.068(2) 0.108(3) 0.064(2) -0.0245(19) -0.0119(17) 0.0077(19)
C37 0.075(2) 0.109(3) 0.073(2) -0.0243(19) -0.0125(17) 0.0051(18)
C38 0.075(2) 0.109(3) 0.074(2) -0.0234(19) -0.0108(17) 0.0065(18)
C39 0.0217(17) 0.0242(17) 0.0260(17) -0.0093(13) -0.0064(13) 0.0024(13)
C40 0.0294(18) 0.0210(16) 0.0293(18) -0.0093(14) -0.0054(14) 0.0043(14)
C41 0.0227(17) 0.0256(17) 0.0346(19) -0.0127(14) -0.0047(14) 0.0076(13)
C42 0.0249(18) 0.0283(18) 0.0284(18) -0.0108(14) -0.0078(14) 0.0010(14)
C43 0.0263(18) 0.0231(16) 0.0281(17) -0.0103(14) -0.0068(14) 0.0017(13)
C44 0.0233(17) 0.0224(16) 0.0254(17) -0.0099(13) -0.0056(13) 0.0057(13)
C45 0.0255(17) 0.0226(16) 0.0294(18) -0.0126(14) -0.0093(14) 0.0047(13)
C46 0.032(2) 0.0199(17) 0.048(2) -0.0118(16) -0.0047(17) 0.0043(14)
C47 0.045(2) 0.031(2) 0.050(2) -0.0221(18) -0.005(2) -0.0020(17)
C48 0.043(2) 0.0252(19) 0.042(2) -0.0021(16) -0.0080(18) 0.0002(17)
C49 0.037(2) 0.026(2) 0.091(4) -0.020(2) -0.002(2) 0.0064(18)
C50 0.0216(18) 0.0315(19) 0.039(2) -0.0167(16) -0.0087(15) 0.0015(14)
C51 0.035(2) 0.067(3) 0.049(3) -0.020(2) -0.015(2) -0.001(2)
C52 0.035(2) 0.056(3) 0.043(2) -0.024(2) 0.0008(18) -0.0059(19)
C53 0.031(2) 0.037(2) 0.087(4) -0.022(2) 0.002(2) -0.0077(18)
C54 0.0234(17) 0.0191(15) 0.0206(15) -0.0042(12) -0.0049(13) 0.0015(12)
C55 0.0232(16) 0.0199(15) 0.0201(15) -0.0062(12) -0.0022(13) 0.0002(12)
C56 0.0213(16) 0.0228(16) 0.0248(16) -0.0083(13) -0.0050(13) 0.0026(13)
C57 0.0211(16) 0.0232(16) 0.0244(16) -0.0065(13) -0.0043(13) 0.0045(13)
C58 0.0256(17) 0.0177(15) 0.0279(17) -0.0061(13) -0.0053(14) 0.0026(13)
C59 0.0216(16) 0.0205(15) 0.0230(16) -0.0097(13) -0.0035(13) 0.0013(12)
C60 0.0256(17) 0.0167(15) 0.0262(17) -0.0086(13) -0.0069(13) 0.0059(12)
C61 0.0343(19) 0.0190(16) 0.0219(16) -0.0079(13) -0.0063(14) -0.0003(13)
C62 0.037(2) 0.0258(18) 0.037(2) -0.0123(15) -0.0050(17) 0.0091(15)
C63 0.037(2) 0.0248(18) 0.0310(19) -0.0074(15) -0.0022(16) -0.0039(15)
C64 0.064(3) 0.0251(18) 0.0296(19) -0.0136(15) -0.0150(19) -0.0022(18)
C65 0.0318(19) 0.0272(18) 0.0219(16) -0.0059(14) -0.0053(14) 0.0034(14)
C66 0.052(3) 0.033(2) 0.034(2) -0.0063(16) -0.0223(19) 0.0066(18)
C67 0.059(3) 0.034(2) 0.038(2) -0.0096(18) -0.019(2) 0.024(2)
C68 0.039(2) 0.051(3) 0.034(2) 0.0096(19) -0.0083(18) -0.002(2)

loop_
_atom_type_symbol
_atom_type_scat_dispersion_real
_atom_type_scat_dispersion_imag
_atom_type_scat_Cromer_Mann_a1
_atom_type_scat_Cromer_Mann_b1
_atom_type_scat_Cromer_Mann_a2
_atom_type_scat_Cromer_Mann_b2
_atom_type_scat_Cromer_Mann_a3
_atom_type_scat_Cromer_Mann_b3
_atom_type_scat_Cromer_Mann_a4
_atom_type_scat_Cromer_Mann_b4
_atom_type_scat_Cromer_Mann_c
_atom_type_scat_source
C 0.0033 0.0016 2.3100 20.8439 1.0200 10.2075 1.5886 0.5687 0.8650 51.6512 0.2156 'International Tables Vol C 4.2.6.8 and 6.1.1.4'
H 0.0000 0.0000 0.4930 10.5109 0.3229 26.1257 0.1402 3.1424 0.0408 57.7998 0.0030 'International Tables Vol C 4.2.6.8 and 6.1.1.4'
O 0.0106 0.0060 3.0485 13.2771 2.2868 5.7011 1.5463 0.3239 0.8670 32.9089 0.2508 'International Tables Vol C 4.2.6.8 and 6.1.1.4'
N 0.0061 0.0033 12.2126 0.0057 3.1322 9.8933 2.0125 28.9975 1.1663 0.5826 -11.5290 'International Tables Vol C 4.2.6.8 and 6.1.1.4'
Y -2.7962 3.5667 17.7760 1.4029 10.2946 12.8006 5.7263 0.1256 3.2659 104.3540 1.9121 'International Tables Vol C 4.2.6.8 and 6.1.1.4'

loop_
_geom_angle_atom_site_label_1
_geom_angle_site_symmetry_1
_geom_angle_atom_site_label_2
_geom_angle_site_symmetry_2
_geom_angle_atom_site_label_3
_geom_angle_site_symmetry_3
_geom_angle
_geom_angle_publ_flag
O1 . Y1 . O2 . 155.83(9) yes
O1 . Y1 . O3 . 107.59(9) yes
O2 . Y1 . O3 . 94.23(9) yes
O1 . Y1 . O4 . 93.40(8) yes
O2 . Y1 . O4 . 96.75(8) yes
O3 . Y1 . O4 . 90.49(9) yes
O1 . Y1 . N1 . 84.33(9) yes
O2 . Y1 . N1 . 82.53(9) yes
O3 . Y1 . N1 . 97.70(10) yes
O4 . Y1 . N1 . 171.80(9) yes
O1 . Y1 . N2 . 78.27(9) yes
O2 . Y1 . N2 . 78.17(8) yes
O3 . Y1 . N2 . 165.82(9) yes
O4 . Y1 . N2 . 102.20(9) yes
N1 . Y1 . N2 . 69.64(9) yes
Y1 . O1 . C5 . 141.8(2) yes
Y1 . O2 . C20 . 138.6(2) yes
Y1 . O3 . C39 . 166.4(2) yes
Y1 . O4 . C54 . 164.1(2) yes
Y1 . N1 . C1 . 105.9(2) yes
Y1 . N1 . C3 . 110.2(2) yes
C1 . N1 . C3 . 108.2(3) yes
Y1 . N1 . C4 . 114.2(2) yes
C1 . N1 . C4 . 109.8(3) yes
C3 . N1 . C4 . 108.5(3) yes
Y1 . N2 . C2 . 115.3(2) yes
Y1 . N2 . C11 . 106.47(19) yes
C2 . N2 . C11 . 111.0(3) yes
Y1 . N2 . C26 . 105.22(19) yes
C2 . N2 . C26 . 112.5(3) yes
C11 . N2 . C26 . 105.6(3) yes
C35 . N3 . C37 . 110.28(10) yes
C35 . N3 . C38 . 110.22(10) yes
C37 . N3 . C38 . 110.18(10) yes
C36 . N4 . C45 . 112.3(3) yes
C36 . N4 . C60 . 109.4(3) yes
C45 . N4 . C60 . 112.2(3) yes
C36 . N4 . H1 . 111(3) no
C45 . N4 . H1 . 107(3) no
C60 . N4 . H1 . 105(3) no
N1 . C1 . C2 . 112.9(3) yes
N1 . C1 . H11 . 108.8 no
C2 . C1 . H11 . 108.7 no
N1 . C1 . H12 . 108.1 no
C2 . C1 . H12 . 108.8 no
H11 . C1 . H12 . 109.5 no
C1 . C2 . N2 . 112.2(3) yes
C1 . C2 . H21 . 109.0 no
N2 . C2 . H21 . 108.6 no
C1 . C2 . H22 . 108.9 no
N2 . C2 . H22 . 108.7 no
H21 . C2 . H22 . 109.5 no
N1 . C3 . H31 . 109.4 no
N1 . C3 . H32 . 109.8 no
H31 . C3 . H32 . 109.5 no
N1 . C3 . H33 . 109.2 no
H31 . C3 . H33 . 109.5 no
H32 . C3 . H33 . 109.5 no
N1 . C4 . H41 . 109.5 no
N1 . C4 . H42 . 109.7 no
H41 . C4 . H42 . 109.5 no
N1 . C4 . H43 . 109.2 no
H41 . C4 . H43 . 109.5 no
H42 . C4 . H43 . 109.5 no
O1 . C5 . C6 . 123.2(3) yes
O1 . C5 . C10 . 118.8(3) yes
C6 . C5 . C10 . 118.1(3) yes
C5 . C6 . C7 . 117.8(3) yes
C5 . C6 . C12 . 121.4(3) yes
C7 . C6 . C12 . 120.8(3) yes
C6 . C7 . C8 . 124.8(3) yes
C6 . C7 . H71 . 117.6 no
C8 . C7 . H71 . 117.6 no
C7 . C8 . C9 . 116.0(3) yes
C7 . C8 . C16 . 124.0(3) yes
C9 . C8 . C16 . 120.1(3) yes
C8 . C9 . C10 . 122.1(3) yes
C8 . C9 . H91 . 119.0 no
C10 . C9 . H91 . 118.9 no
C5 . C10 . C9 . 121.0(3) yes
C5 . C10 . C11 . 120.5(3) yes
C9 . C10 . C11 . 118.5(3) yes
C10 . C11 . N2 . 116.6(3) yes
C10 . C11 . H111 . 107.8 no
N2 . C11 . H111 . 107.8 no
C10 . C11 . H112 . 107.6 no
N2 . C11 . H112 . 107.5 no
H111 . C11 . H112 . 109.5 no
C6 . C12 . C13 . 110.4(3) yes
C6 . C12 . C14 . 110.1(3) yes
C13 . C12 . C14 . 109.3(3) yes
C6 . C12 . C15 . 112.6(3) yes
C13 . C12 . C15 . 107.6(3) yes
C14 . C12 . C15 . 106.7(3) yes
C12 . C13 . H131 . 109.7 no
C12 . C13 . H132 . 109.4 no
H131 . C13 . H132 . 109.5 no
C12 . C13 . H133 . 109.3 no
H131 . C13 . H133 . 109.5 no
H132 . C13 . H133 . 109.5 no
C12 . C14 . H141 . 109.6 no
C12 . C14 . H142 . 109.5 no
H141 . C14 . H142 . 109.5 no
C12 . C14 . H143 . 109.3 no
H141 . C14 . H143 . 109.5 no
H142 . C14 . H143 . 109.5 no
C12 . C15 . H151 . 109.6 no
C12 . C15 . H152 . 109.3 no
H151 . C15 . H152 . 109.5 no
C12 . C15 . H153 . 109.4 no
H151 . C15 . H153 . 109.5 no
H152 . C15 . H153 . 109.5 no
C8 . C16 . C17 . 110.2(3) yes
C8 . C16 . C18 . 111.6(3) yes
C17 . C16 . C18 . 107.3(4) yes
C8 . C16 . C19 . 109.1(3) yes
C17 . C16 . C19 . 109.9(4) yes
C18 . C16 . C19 . 108.7(4) yes
C16 . C17 . H171 . 109.3 no
C16 . C17 . H172 . 109.5 no
H171 . C17 . H172 . 109.5 no
C16 . C17 . H173 . 109.5 no
H171 . C17 . H173 . 109.5 no
H172 . C17 . H173 . 109.5 no
C16 . C18 . H181 . 109.2 no
C16 . C18 . H182 . 109.8 no
H181 . C18 . H182 . 109.5 no
C16 . C18 . H183 . 109.4 no
H181 . C18 . H183 . 109.5 no
H182 . C18 . H183 . 109.5 no
C16 . C19 . H191 . 109.9 no
C16 . C19 . H192 . 109.3 no
H191 . C19 . H192 . 109.5 no
C16 . C19 . H193 . 109.2 no
H191 . C19 . H193 . 109.5 no
H192 . C19 . H193 . 109.5 no
O2 . C20 . C21 . 124.1(3) yes
O2 . C20 . C25 . 118.0(3) yes
C21 . C20 . C25 . 117.9(3) yes
C20 . C21 . C22 . 117.0(3) yes
C20 . C21 . C27 . 123.1(3) yes
C22 . C21 . C27 . 119.8(3) yes
C21 . C22 . C23 . 125.3(3) yes
C21 . C22 . H221 . 117.1 no
C23 . C22 . H221 . 117.6 no
C22 . C23 . C24 . 116.2(3) yes
C22 . C23 . C31 . 120.7(3) yes
C24 . C23 . C31 . 123.1(3) yes
C23 . C24 . C25 . 121.4(3) yes
C23 . C24 . H241 . 119.2 no
C25 . C24 . H241 . 119.4 no
C20 . C25 . C24 . 121.9(3) yes
C20 . C25 . C26 . 119.4(3) yes
C24 . C25 . C26 . 118.7(3) yes
N2 . C26 . C25 . 115.8(3) yes
N2 . C26 . H261 . 108.0 no
C25 . C26 . H261 . 108.3 no
N2 . C26 . H262 . 107.7 no
C25 . C26 . H262 . 107.5 no
H261 . C26 . H262 . 109.5 no
C21 . C27 . C28 . 112.8(3) yes
C21 . C27 . C29 . 108.0(3) yes
C28 . C27 . C29 . 106.5(3) yes
C21 . C27 . C30 . 112.3(3) yes
C28 . C27 . C30 . 106.1(3) yes
C29 . C27 . C30 . 111.0(3) yes
C27 . C28 . H281 . 109.4 no
C27 . C28 . H282 . 109.6 no
H281 . C28 . H282 . 109.5 no
C27 . C28 . H283 . 109.4 no
H281 . C28 . H283 . 109.5 no
H282 . C28 . H283 . 109.5 no
C27 . C29 . H291 . 109.3 no
C27 . C29 . H292 . 109.5 no
H291 . C29 . H292 . 109.5 no
C27 . C29 . H293 . 109.5 no
H291 . C29 . H293 . 109.5 no
H292 . C29 . H293 . 109.5 no
C27 . C30 . H301 . 109.3 no
C27 . C30 . H302 . 109.3 no
H301 . C30 . H302 . 109.5 no
C27 . C30 . H303 . 109.8 no
H301 . C30 . H303 . 109.5 no
H302 . C30 . H303 . 109.5 no
C23 . C31 . C32 . 111.9(3) yes
C23 . C31 . C33 . 109.3(3) yes
C32 . C31 . C33 . 108.4(4) yes
C23 . C31 . C34 . 109.9(3) yes
C32 . C31 . C34 . 108.7(4) yes
C33 . C31 . C34 . 108.5(4) yes
C31 . C32 . H321 . 109.8 no
C31 . C32 . H322 . 109.4 no
H321 . C32 . H322 . 109.5 no
C31 . C32 . H323 . 109.1 no
H321 . C32 . H323 . 109.5 no
H322 . C32 . H323 . 109.5 no
C31 . C33 . H331 . 109.7 no
C31 . C33 . H332 . 108.9 no
H331 . C33 . H332 . 109.5 no
C31 . C33 . H333 . 109.8 no
H331 . C33 . H333 . 109.5 no
H332 . C33 . H333 . 109.5 no
C31 . C34 . H341 . 109.7 no
C31 . C34 . H342 . 109.3 no
H341 . C34 . H342 . 109.5 no
C31 . C34 . H343 . 109.4 no
H341 . C34 . H343 . 109.5 no
H342 . C34 . H343 . 109.5 no
N3 . C35 . C36 . 109.7(3) yes
N3 . C35 . H351 . 110.0 no
C36 . C35 . H351 . 111.2 no
N3 . C35 . H352 . 109.1 no
C36 . C35 . H352 . 107.3 no
H351 . C35 . H352 . 109.5 no
N4 . C36 . C35 . 116.9(4) yes
N4 . C36 . H361 . 92.3 no
C35 . C36 . H361 . 101.6 no
N4 . C36 . H362 . 133.9 no
C35 . C36 . H362 . 98.4 no
H361 . C36 . H362 . 109.5 no
N3 . C37 . H371 . 112.5 no
N3 . C37 . H372 . 104.0 no
H371 . C37 . H372 . 109.5 no
N3 . C37 . H373 . 111.8 no
H371 . C37 . H373 . 109.5 no
H372 . C37 . H373 . 109.5 no
N3 . C38 . H381 . 112.2 no
N3 . C38 . H382 . 106.8 no
H381 . C38 . H382 . 109.5 no
N3 . C38 . H383 . 109.4 no
H381 . C38 . H383 . 109.5 no
H382 . C38 . H383 . 109.5 no
O3 . C39 . C40 . 123.5(3) yes
O3 . C39 . C44 . 118.9(3) yes
C40 . C39 . C44 . 117.6(3) yes
C39 . C40 . C41 . 118.1(3) yes
C39 . C40 . C46 . 121.3(3) yes
C41 . C40 . C46 . 120.7(3) yes
C40 . C41 . C42 . 124.9(3) yes
C40 . C41 . H411 . 117.5 no
C42 . C41 . H411 . 117.6 no
C41 . C42 . C43 . 116.1(3) yes
C41 . C42 . C50 . 119.9(3) yes
C43 . C42 . C50 . 124.0(3) yes
C42 . C43 . C44 . 121.3(3) yes
C42 . C43 . H431 . 119.5 no
C44 . C43 . H431 . 119.2 no
C39 . C44 . C43 . 121.8(3) yes
C39 . C44 . C45 . 118.0(3) yes
C43 . C44 . C45 . 120.2(3) yes
N4 . C45 . C44 . 110.6(3) yes
N4 . C45 . H451 . 108.7 no
C44 . C45 . H451 . 109.1 no
N4 . C45 . H452 . 109.7 no
C44 . C45 . H452 . 109.2 no
H451 . C45 . H452 . 109.5 no
C40 . C46 . C47 . 109.4(3) yes
C40 . C46 . C48 . 110.2(3) yes
C47 . C46 . C48 . 110.3(3) yes
C40 . C46 . C49 . 112.1(3) yes
C47 . C46 . C49 . 106.7(4) yes
C48 . C46 . C49 . 108.2(4) yes
C46 . C47 . H471 . 109.7 no
C46 . C47 . H472 . 109.1 no
H471 . C47 . H472 . 109.5 no
C46 . C47 . H473 . 109.6 no
H471 . C47 . H473 . 109.5 no
H472 . C47 . H473 . 109.5 no
C46 . C48 . H481 . 109.8 no
C46 . C48 . H482 . 109.4 no
H481 . C48 . H482 . 109.5 no
C46 . C48 . H483 . 109.2 no
H481 . C48 . H483 . 109.5 no
H482 . C48 . H483 . 109.5 no
C46 . C49 . H491 . 109.4 no
C46 . C49 . H492 . 109.3 no
H491 . C49 . H492 . 109.5 no
C46 . C49 . H493 . 109.6 no
H491 . C49 . H493 . 109.5 no
H492 . C49 . H493 . 109.5 no
C42 . C50 . C51 . 110.5(3) yes
C42 . C50 . C52 . 109.6(3) yes
C51 . C50 . C52 . 108.9(3) yes
C42 . C50 . C53 . 112.1(3) yes
C51 . C50 . C53 . 108.1(4) yes
C52 . C50 . C53 . 107.5(4) yes
C50 . C51 . H511 . 109.9 no
C50 . C51 . H512 . 109.1 no
H511 . C51 . H512 . 109.5 no
C50 . C51 . H513 . 109.4 no
H511 . C51 . H513 . 109.5 no
H512 . C51 . H513 . 109.5 no
C50 . C52 . H521 . 110.0 no
C50 . C52 . H522 . 109.0 no
H521 . C52 . H522 . 109.5 no
C50 . C52 . H523 . 109.4 no
H521 . C52 . H523 . 109.5 no
H522 . C52 . H523 . 109.5 no
C50 . C53 . H531 . 109.7 no
C50 . C53 . H532 . 109.3 no
H531 . C53 . H532 . 109.5 no
C50 . C53 . H533 . 109.4 no
H531 . C53 . H533 . 109.5 no
H532 . C53 . H533 . 109.5 no
O4 . C54 . C55 . 124.5(3) yes
O4 . C54 . C59 . 117.3(3) yes
C55 . C54 . C59 . 118.0(3) yes
C54 . C55 . C56 . 117.5(3) yes
C54 . C55 . C61 . 121.3(3) yes
C56 . C55 . C61 . 121.1(3) yes
C55 . C56 . C57 . 124.7(3) yes
C55 . C56 . H561 . 117.7 no
C57 . C56 . H561 . 117.6 no
C56 . C57 . C58 . 116.5(3) yes
C56 . C57 . C65 . 123.7(3) yes
C58 . C57 . C65 . 119.6(3) yes
C57 . C58 . C59 . 121.5(3) yes
C57 . C58 . H581 . 119.2 no
C59 . C58 . H581 . 119.3 no
C54 . C59 . C58 . 121.3(3) yes
C54 . C59 . C60 . 117.0(3) yes
C58 . C59 . C60 . 121.2(3) yes
N4 . C60 . C59 . 108.4(3) yes
N4 . C60 . H601 . 109.2 no
C59 . C60 . H601 . 109.7 no
N4 . C60 . H602 . 110.1 no
C59 . C60 . H602 . 110.0 no
H601 . C60 . H602 . 109.5 no
C55 . C61 . C62 . 109.1(3) yes
C55 . C61 . C63 . 111.5(3) yes
C62 . C61 . C63 . 109.4(3) yes
C55 . C61 . C64 . 111.5(3) yes
C62 . C61 . C64 . 107.4(3) yes
C63 . C61 . C64 . 107.8(3) yes
C61 . C62 . H621 . 109.6 no
C61 . C62 . H622 . 109.2 no
H621 . C62 . H622 . 109.5 no
C61 . C62 . H623 . 109.6 no
H621 . C62 . H623 . 109.5 no
H622 . C62 . H623 . 109.5 no
C61 . C63 . H631 . 109.7 no
C61 . C63 . H632 . 109.4 no
H631 . C63 . H632 . 109.5 no
C61 . C63 . H633 . 109.3 no
H631 . C63 . H633 . 109.5 no
H632 . C63 . H633 . 109.5 no
C61 . C64 . H641 . 109.4 no
C61 . C64 . H642 . 109.5 no
H641 . C64 . H642 . 109.5 no
C61 . C64 . H643 . 109.5 no
H641 . C64 . H643 . 109.5 no
H642 . C64 . H643 . 109.5 no
C57 . C65 . C66 . 112.6(3) yes
C57 . C65 . C67 . 110.0(3) yes
C66 . C65 . C67 . 107.7(3) yes
C57 . C65 . C68 . 109.5(3) yes
C66 . C65 . C68 . 108.4(3) yes
C67 . C65 . C68 . 108.6(4) yes
C65 . C66 . H661 . 109.7 no
C65 . C66 . H662 . 109.1 no
H661 . C66 . H662 . 109.5 no
C65 . C66 . H663 . 109.6 no
H661 . C66 . H663 . 109.5 no
H662 . C66 . H663 . 109.5 no
C65 . C67 . H671 . 109.6 no
C65 . C67 . H672 . 109.4 no
H671 . C67 . H672 . 109.5 no
C65 . C67 . H673 . 109.4 no
H671 . C67 . H673 . 109.5 no
H672 . C67 . H673 . 109.5 no
C65 . C68 . H681 . 110.2 no
C65 . C68 . H682 . 109.3 no
H681 . C68 . H682 . 109.5 no
C65 . C68 . H683 . 108.9 no
H681 . C68 . H683 . 109.5 no
H682 . C68 . H683 . 109.5 no
C102 . C101 . H1011 . 109.5 no
C102 . C101 . H1012 . 110.1 no
H1011 . C101 . H1012 . 109.5 no
C102 . C101 . H1013 . 108.8 no
H1011 . C101 . H1013 . 109.5 no
H1012 . C101 . H1013 . 109.5 no
C101 . C102 . C103 . 108.7(8) yes
C101 . C102 . H1021 . 109.0 no
C103 . C102 . H1021 . 109.2 no
C101 . C102 . H1022 . 110.2 no
C103 . C102 . H1022 . 110.2 no
H1021 . C102 . H1022 . 109.5 no
C102 . C103 . C104 . 107.7(8) yes
C102 . C103 . H1031 . 110.3 no
C104 . C103 . H1031 . 109.6 no
C102 . C103 . H1032 . 109.3 no
C104 . C103 . H1032 . 110.4 no
H1031 . C103 . H1032 . 109.5 no
C103 . C104 . C105 . 109.5(9) yes
C103 . C104 . H1041 . 109.6 no
C105 . C104 . H1041 . 110.3 no
C103 . C104 . H1042 . 109.0 no
C105 . C104 . H1042 . 109.0 no
H1041 . C104 . H1042 . 109.5 no
C104 . C105 . H1051 . 109.3 no
C104 . C105 . H1052 . 108.9 no
H1051 . C105 . H1052 . 109.5 no
C104 . C105 . H1053 . 110.2 no
H1051 . C105 . H1053 . 109.5 no
H1052 . C105 . H1053 . 109.5 no

loop_
_geom_bond_atom_site_label_1
_geom_bond_site_symmetry_1
_geom_bond_atom_site_label_2
_geom_bond_site_symmetry_2
_geom_bond_distance
_geom_bond_publ_flag
Y1 . O1 . 2.170(2) yes
Y1 . O2 . 2.267(2) yes
Y1 . O3 . 2.164(2) yes
Y1 . O4 . 2.181(2) yes
Y1 . N1 . 2.651(3) yes
Y1 . N2 . 2.508(3) yes
O1 . C5 . 1.341(4) yes
O2 . C20 . 1.344(4) yes
O3 . C39 . 1.332(4) yes
O4 . C54 . 1.344(4) yes
N1 . C1 . 1.475(5) yes
N1 . C3 . 1.478(5) yes
N1 . C4 . 1.472(5) yes
N2 . C2 . 1.481(4) yes
N2 . C11 . 1.494(4) yes
N2 . C26 . 1.499(4) yes
N3 . C35 . 1.430(4) yes
N3 . C37 . 1.457(4) yes
N3 . C38 . 1.461(4) yes
N4 . C36 . 1.535(7) yes
N4 . C45 . 1.522(4) yes
N4 . C60 . 1.533(4) yes
N4 . H1 . 0.85(4) no
C1 . C2 . 1.522(5) yes
C1 . H11 . 1.000 no
C1 . H12 . 1.000 no
C2 . H21 . 1.000 no
C2 . H22 . 1.000 no
C3 . H31 . 1.000 no
C3 . H32 . 1.000 no
C3 . H33 . 1.000 no
C4 . H41 . 1.000 no
C4 . H42 . 1.000 no
C4 . H43 . 1.000 no
C5 . C6 . 1.425(5) yes
C5 . C10 . 1.406(5) yes
C6 . C7 . 1.391(5) yes
C6 . C12 . 1.532(5) yes
C7 . C8 . 1.390(5) yes
C7 . H71 . 1.000 no
C8 . C9 . 1.388(5) yes
C8 . C16 . 1.543(5) yes
C9 . C10 . 1.390(5) yes
C9 . H91 . 1.000 no
C10 . C11 . 1.504(5) yes
C11 . H111 . 1.000 no
C11 . H112 . 1.000 no
C12 . C13 . 1.538(5) yes
C12 . C14 . 1.546(5) yes
C12 . C15 . 1.542(5) yes
C13 . H131 . 1.000 no
C13 . H132 . 1.000 no
C13 . H133 . 1.000 no
C14 . H141 . 1.000 no
C14 . H142 . 1.000 no
C14 . H143 . 1.000 no
C15 . H151 . 1.000 no
C15 . H152 . 1.000 no
C15 . H153 . 1.000 no
C16 . C17 . 1.521(6) yes
C16 . C18 . 1.536(5) yes
C16 . C19 . 1.521(6) yes
C17 . H171 . 1.000 no
C17 . H172 . 1.000 no
C17 . H173 . 1.000 no
C18 . H181 . 1.000 no
C18 . H182 . 1.000 no
C18 . H183 . 1.000 no
C19 . H191 . 1.000 no
C19 . H192 . 1.000 no
C19 . H193 . 1.000 no
C20 . C21 . 1.434(5) yes
C20 . C25 . 1.410(5) yes
C21 . C22 . 1.398(5) yes
C21 . C27 . 1.533(5) yes
C22 . C23 . 1.399(5) yes
C22 . H221 . 1.000 no
C23 . C24 . 1.388(5) yes
C23 . C31 . 1.530(5) yes
C24 . C25 . 1.392(5) yes
C24 . H241 . 1.000 no
C25 . C26 . 1.498(5) yes
C26 . H261 . 1.000 no
C26 . H262 . 1.000 no
C27 . C28 . 1.544(5) yes
C27 . C29 . 1.536(5) yes
C27 . C30 . 1.538(5) yes
C28 . H281 . 1.000 no
C28 . H282 . 1.000 no
C28 . H283 . 1.000 no
C29 . H291 . 1.000 no
C29 . H292 . 1.000 no
C29 . H293 . 1.000 no
C30 . H301 . 1.000 no
C30 . H302 . 1.000 no
C30 . H303 . 1.000 no
C31 . C32 . 1.524(7) yes
C31 . C33 . 1.536(6) yes
C31 . C34 . 1.533(6) yes
C32 . H321 . 1.000 no
C32 . H322 . 1.000 no
C32 . H323 . 1.000 no
C33 . H331 . 1.000 no
C33 . H332 . 1.000 no
C33 . H333 . 1.000 no
C34 . H341 . 1.000 no
C34 . H342 . 1.000 no
C34 . H343 . 1.000 no
C35 . C36 . 1.397(8) yes
C35 . H351 . 1.000 no
C35 . H352 . 1.000 no
C36 . H361 . 1.000 no
C36 . H362 . 1.000 no
C37 . H371 . 1.000 no
C37 . H372 . 1.000 no
C37 . H373 . 1.000 no
C38 . H381 . 1.000 no
C38 . H382 . 1.000 no
C38 . H383 . 1.000 no
C39 . C40 . 1.426(5) yes
C39 . C44 . 1.413(5) yes
C40 . C41 . 1.383(5) yes
C40 . C46 . 1.532(5) yes
C41 . C42 . 1.405(5) yes
C41 . H411 . 1.000 no
C42 . C43 . 1.389(5) yes
C42 . C50 . 1.520(5) yes
C43 . C44 . 1.393(5) yes
C43 . H431 . 1.000 no
C44 . C45 . 1.491(5) yes
C45 . H451 . 1.000 no
C45 . H452 . 1.000 no
C46 . C47 . 1.537(6) yes
C46 . C48 . 1.531(6) yes
C46 . C49 . 1.535(5) yes
C47 . H471 . 1.000 no
C47 . H472 . 1.000 no
C47 . H473 . 1.000 no
C48 . H481 . 1.000 no
C48 . H482 . 1.000 no
C48 . H483 . 1.000 no
C49 . H491 . 1.000 no
C49 . H492 . 1.000 no
C49 . H493 . 1.000 no
C50 . C51 . 1.534(6) yes
C50 . C52 . 1.534(5) yes
C50 . C53 . 1.524(6) yes
C51 . H511 . 1.000 no
C51 . H512 . 1.000 no
C51 . H513 . 1.000 no
C52 . H521 . 1.000 no
C52 . H522 . 1.000 no
C52 . H523 . 1.000 no
C53 . H531 . 1.000 no
C53 . H532 . 1.000 no
C53 . H533 . 1.000 no
C54 . C55 . 1.423(5) yes
C54 . C59 . 1.412(4) yes
C55 . C56 . 1.399(5) yes
C55 . C61 . 1.539(4) yes
C56 . C57 . 1.389(5) yes
C56 . H561 . 1.000 no
C57 . C58 . 1.391(5) yes
C57 . C65 . 1.530(5) yes
C58 . C59 . 1.390(5) yes
C58 . H581 . 1.000 no
C59 . C60 . 1.492(4) yes
C60 . H601 . 1.000 no
C60 . H602 . 1.000 no
C61 . C62 . 1.532(5) yes
C61 . C63 . 1.529(5) yes
C61 . C64 . 1.539(5) yes
C62 . H621 . 1.000 no
C62 . H622 . 1.000 no
C62 . H623 . 1.000 no
C63 . H631 . 1.000 no
C63 . H632 . 1.000 no
C63 . H633 . 1.000 no
C64 . H641 . 1.000 no
C64 . H642 . 1.000 no
C64 . H643 . 1.000 no
C65 . C66 . 1.531(5) yes
C65 . C67 . 1.539(5) yes
C65 . C68 . 1.534(5) yes
C66 . H661 . 1.000 no
C66 . H662 . 1.000 no
C66 . H663 . 1.000 no
C67 . H671 . 1.000 no
C67 . H672 . 1.000 no
C67 . H673 . 1.000 no
C68 . H681 . 1.000 no
C68 . H682 . 1.000 no
C68 . H683 . 1.000 no
C101 . C102 . 1.538(5) yes
C101 . H1011 . 1.000 no
C101 . H1012 . 1.000 no
C101 . H1013 . 1.000 no
C102 . C103 . 1.539(5) yes
C102 . H1021 . 1.000 no
C102 . H1022 . 1.000 no
C103 . C104 . 1.538(5) yes
C103 . H1031 . 1.000 no
C103 . H1032 . 1.000 no
C104 . C105 . 1.537(5) yes
C104 . H1041 . 1.000 no
C104 . H1042 . 1.000 no
C105 . H1051 . 1.000 no
C105 . H1052 . 1.000 no
C105 . H1053 . 1.000 no
